data_7007520
loop_
_publ_author_name
'Memon, Ashfaq A.'
'Afzaal, Mohammad'
'Malik, Mohammad A.'
'Nguyen, Chinh Q.'
'O'Brien, Paul'
'Raftery, Jim'

_publ_section_title
;
 The N-alkyldithiocarbamato complexes [M(S2CNHR)2] (M=Cd(II) Zn(II);
 R=C2H5, C4H9, C6H13, C12H25); their synthesis, thermal decomposition
 and use to prepare of nanoparticles and nanorods of CdS.
;
_journal_issue 37
_journal_name_full 'Dalton transactions (Cambridge, England : 2003)'
_journal_page_first 4499
_journal_page_last 4505
_journal_paper_doi 10.1039/B606661E
_journal_year 2006
_chemical_formula_sum 'C15 H21 Cd N3 O7 S'
_chemical_formula_weight 499.81
_chemical_name_systematic
;
?
;
_space_group_IT_number 14
_symmetry_cell_setting monoclinic
_symmetry_space_group_name_Hall '-P 2yn'
_symmetry_space_group_name_H-M 'P 1 21/n 1'
_atom_sites_solution_hydrogens geom
_atom_sites_solution_primary direct
_atom_sites_solution_secondary difmap
_audit_creation_method SHELXL-97
_cell_angle_alpha 90.00
_cell_angle_beta 108.9770(10)
_cell_angle_gamma 90.00
_cell_formula_units_Z 4
_cell_length_a 12.8209(9)
_cell_length_b 9.4590(7)
_cell_length_c 16.8494(12)
_cell_measurement_reflns_used 6573
_cell_measurement_temperature 100(2)
_cell_measurement_theta_max 26.37
_cell_measurement_theta_min 2.50
_cell_volume 1932.3(2)
_computing_cell_refinement 'Bruker SMART'
_computing_data_collection 'Bruker SMART'
_computing_data_reduction 'Bruker SAINT'
_computing_molecular_graphics 'Bruker SHELXTL'
_computing_publication_material 'Bruker SHELXTL'
_computing_structure_refinement 'SHELXL-97 (Sheldrick, 1997)'
_computing_structure_solution 'SHELXS-97 (Sheldrick, 1990)'
_diffrn_ambient_temperature 100(2)
_diffrn_measured_fraction_theta_full 0.991
_diffrn_measured_fraction_theta_max 0.991
_diffrn_measurement_device_type 'CCD area detector'
_diffrn_measurement_method 'phi and omega scans'
_diffrn_radiation_monochromator graphite
_diffrn_radiation_source 'fine-focus sealed tube'
_diffrn_radiation_type MoK\a
_diffrn_radiation_wavelength 0.71073
_diffrn_reflns_av_R_equivalents 0.0268
_diffrn_reflns_av_sigmaI/netI 0.0235
_diffrn_reflns_limit_h_max 16
_diffrn_reflns_limit_h_min -16
_diffrn_reflns_limit_k_max 11
_diffrn_reflns_limit_k_min -11
_diffrn_reflns_limit_l_max 20
_diffrn_reflns_limit_l_min -21
_diffrn_reflns_number 14934
_diffrn_reflns_theta_full 26.39
_diffrn_reflns_theta_max 26.39
_diffrn_reflns_theta_min 1.75
_exptl_absorpt_coefficient_mu 1.280
_exptl_absorpt_correction_T_max 0.8827
_exptl_absorpt_correction_T_min 0.7838
_exptl_absorpt_correction_type multi-scan
_exptl_absorpt_process_details SADABS
_exptl_crystal_colour colourless
_exptl_crystal_density_diffrn 1.718
_exptl_crystal_density_method 'not measured'
_exptl_crystal_description block
_exptl_crystal_F_000 1008
_exptl_crystal_size_max 0.20
_exptl_crystal_size_mid 0.20
_exptl_crystal_size_min 0.10
_refine_diff_density_max 0.355
_refine_diff_density_min -0.429
_refine_diff_density_rms 0.068
_refine_ls_extinction_method none
_refine_ls_goodness_of_fit_ref 1.044
_refine_ls_hydrogen_treatment mixed
_refine_ls_matrix_type full
_refine_ls_number_parameters 271
_refine_ls_number_reflns 3915
_refine_ls_number_restraints 0
_refine_ls_restrained_S_all 1.044
_refine_ls_R_factor_all 0.0265
_refine_ls_R_factor_gt 0.0220
_refine_ls_shift/su_max 0.001
_refine_ls_shift/su_mean 0.000
_refine_ls_structure_factor_coef Fsqd
_refine_ls_weighting_details 'calc w=1/[\s^2^(Fo^2^)+(0.0223P)^2^+1.5275P] where P=(Fo^2^+2Fc^2^)/3'
_refine_ls_weighting_scheme calc
_refine_ls_wR_factor_gt 0.0537
_refine_ls_wR_factor_ref 0.0563
_reflns_number_gt 3433
_reflns_number_total 3915
_reflns_threshold_expression >2sigma(I)
_cod_data_source_file B606661E.txt
_cod_data_source_block s2126abs
_cod_depositor_comments
;
The following automatic conversions were performed:
'_symmetry_cell_setting' value 'Monoclinic' changed to 'monoclinic'
according to '/home/saulius/struct/CIF-dictionaries/cif_core.dic'
dictionary named 'cif_core.dic' version 2.4.1 from 2010-06-29.

Automatic conversion script
Id: cif_fix_enum 1527 2010-12-29 10:47:43Z saulius 
;
_cod_original_sg_symbol_H-M P2(1)/n
_cod_database_code 7007520

loop_
_symmetry_equiv_pos_as_xyz
'x, y, z'
'-x+1/2, y+1/2, -z+1/2'
'-x, -y, -z'
'x-1/2, -y-1/2, z-1/2'

loop_
_atom_site_label
_atom_site_type_symbol
_atom_site_fract_x
_atom_site_fract_y
_atom_site_fract_z
_atom_site_U_iso_or_equiv
_atom_site_adp_type
_atom_site_occupancy
_atom_site_symmetry_multiplicity
_atom_site_calc_flag
_atom_site_refinement_flags
_atom_site_disorder_assembly
_atom_site_disorder_group
Cd1 Cd 0.5000 0.5000 0.0000 0.01132(6) Uani 1 2 d S . .
Cd2 Cd 1.0000 0.5000 0.0000 0.01079(6) Uani 1 2 d S . .
S1 S 0.75830(4) 0.36052(5) 0.02893(3) 0.01081(10) Uani 1 1 d . . .
O1 O 0.67933(10) 0.43310(14) 0.06406(8) 0.0157(3) Uani 1 1 d . . .
O2 O 0.85349(11) 0.45580(16) 0.04359(9) 0.0196(3) Uani 1 1 d . . .
O3 O 0.70579(11) 0.33620(14) -0.06104(8) 0.0169(3) Uani 1 1 d . . .
O4 O 0.79377(12) 0.22723(14) 0.07341(8) 0.0212(3) Uani 1 1 d . . .
O5 O 0.49589(13) 0.55248(16) 0.13420(9) 0.0185(3) Uani 1 1 d . . .
N1 N 0.44517(13) 0.27451(17) 0.02005(10) 0.0157(3) Uani 1 1 d . . .
N2 N 1.11231(13) 0.38889(16) 0.11996(10) 0.0151(3) Uani 1 1 d . . .
N3 N 1.00257(12) 0.71574(16) 0.07563(10) 0.0145(3) Uani 1 1 d . . .
C1 C 0.35086(16) 0.2176(2) -0.03031(12) 0.0180(4) Uani 1 1 d . . .
H1 H 0.3059 0.2721 -0.0760 0.022 Uiso 1 1 calc R . .
C2 C 0.31651(17) 0.0834(2) -0.01852(13) 0.0208(4) Uani 1 1 d . . .
H2 H 0.2496 0.0462 -0.0557 0.025 Uiso 1 1 calc R . .
C3 C 0.38117(19) 0.0035(2) 0.04848(14) 0.0212(5) Uani 1 1 d . . .
H3 H 0.3593 -0.0891 0.0581 0.025 Uiso 1 1 calc R . .
C4 C 0.47813(17) 0.0614(2) 0.10095(13) 0.0199(4) Uani 1 1 d . . .
H4 H 0.5237 0.0094 0.1476 0.024 Uiso 1 1 calc R . .
C5 C 0.50784(16) 0.1962(2) 0.08455(12) 0.0176(4) Uani 1 1 d . . .
H5 H 0.5751 0.2349 0.1203 0.021 Uiso 1 1 calc R . .
C6 C 1.07986(16) 0.3700(2) 0.18748(12) 0.0178(4) Uani 1 1 d . . .
H6 H 1.0118 0.4099 0.1873 0.021 Uiso 1 1 calc R . .
C7 C 1.14176(18) 0.2948(2) 0.25698(13) 0.0217(4) Uani 1 1 d . . .
H7 H 1.1174 0.2854 0.3043 0.026 Uiso 1 1 calc R . .
C8 C 1.23934(17) 0.2335(2) 0.25706(13) 0.0243(5) Uani 1 1 d . . .
H8 H 1.2821 0.1789 0.3036 0.029 Uiso 1 1 calc R . .
C9 C 1.27359(17) 0.2530(2) 0.18818(13) 0.0240(5) Uani 1 1 d . . .
H9 H 1.3409 0.2129 0.1867 0.029 Uiso 1 1 calc R . .
C10 C 1.20845(16) 0.3319(2) 0.12135(13) 0.0199(4) Uani 1 1 d . . .
H10 H 1.2329 0.3462 0.0745 0.024 Uiso 1 1 calc R . .
C11 C 0.95225(16) 0.7245(2) 0.13449(12) 0.0166(4) Uani 1 1 d . . .
H11 H 0.9139 0.6442 0.1446 0.020 Uiso 1 1 calc R . .
C12 C 0.95449(17) 0.8462(2) 0.18053(13) 0.0219(4) Uani 1 1 d . . .
H12 H 0.9186 0.8488 0.2217 0.026 Uiso 1 1 calc R . .
C13 C 1.00943(18) 0.9635(2) 0.16595(13) 0.0231(5) Uani 1 1 d . . .
H13 H 1.0116 1.0485 0.1966 0.028 Uiso 1 1 calc R . .
C14 C 1.06105(17) 0.9550(2) 0.10602(13) 0.0215(4) Uani 1 1 d . . .
H14 H 1.1000 1.0339 0.0950 0.026 Uiso 1 1 calc R . .
C15 C 1.05540(16) 0.8301(2) 0.06214(12) 0.0172(4) Uani 1 1 d . . .
H15 H 1.0907 0.8255 0.0206 0.021 Uiso 1 1 calc R . .
O2S O 0.70855(15) 0.00067(17) 0.26927(11) 0.0284(4) Uani 1 1 d . . .
O1S O 0.84866(13) 0.21573(18) 0.24412(10) 0.0241(3) Uani 1 1 d . . .
H1O H 0.540(2) 0.606(3) 0.1677(17) 0.037(8) Uiso 1 1 d . . .
H4O H 0.835(2) 0.304(3) 0.2545(17) 0.042(8) Uiso 1 1 d . . .
H5O H 0.743(2) 0.064(3) 0.2550(19) 0.049(9) Uiso 1 1 d . . .
H6O H 0.748(3) -0.017(3) 0.321(2) 0.049(9) Uiso 1 1 d . . .
H3O H 0.844(2) 0.217(3) 0.195(2) 0.043(8) Uiso 1 1 d . . .
H2O H 0.433(2) 0.592(3) 0.1205(16) 0.033(7) Uiso 1 1 d . . .

loop_
_atom_site_aniso_label
_atom_site_aniso_U_11
_atom_site_aniso_U_22
_atom_site_aniso_U_33
_atom_site_aniso_U_23
_atom_site_aniso_U_13
_atom_site_aniso_U_12
Cd1 0.01004(10) 0.01141(11) 0.01199(11) -0.00034(7) 0.00286(8) -0.00104(7)
Cd2 0.01095(10) 0.01084(11) 0.01028(11) -0.00001(6) 0.00303(8) -0.00107(7)
S1 0.0098(2) 0.0109(2) 0.0115(2) -0.00075(17) 0.00322(16) -0.00100(17)
O1 0.0124(6) 0.0209(7) 0.0135(7) -0.0028(5) 0.0038(5) 0.0014(6)
O2 0.0163(7) 0.0246(8) 0.0202(7) -0.0047(6) 0.0090(6) -0.0087(6)
O3 0.0167(7) 0.0198(7) 0.0127(7) -0.0023(5) 0.0029(5) 0.0006(6)
O4 0.0298(8) 0.0147(7) 0.0178(7) 0.0012(6) 0.0057(6) 0.0038(6)
O5 0.0165(7) 0.0222(8) 0.0152(7) -0.0032(6) 0.0028(6) 0.0015(7)
N1 0.0153(8) 0.0144(8) 0.0170(8) -0.0005(6) 0.0049(7) -0.0008(7)
N2 0.0171(8) 0.0134(8) 0.0136(8) -0.0006(6) 0.0034(6) -0.0009(6)
N3 0.0124(8) 0.0147(8) 0.0145(8) 0.0002(6) 0.0017(6) 0.0017(6)
C1 0.0179(10) 0.0175(10) 0.0166(10) 0.0010(8) 0.0027(8) -0.0009(8)
C2 0.0193(10) 0.0183(10) 0.0222(11) -0.0026(8) 0.0032(8) -0.0065(8)
C3 0.0284(12) 0.0120(10) 0.0244(12) -0.0016(8) 0.0103(10) -0.0048(8)
C4 0.0227(10) 0.0176(10) 0.0193(10) 0.0033(8) 0.0067(8) 0.0027(8)
C5 0.0155(9) 0.0193(10) 0.0164(10) -0.0003(8) 0.0028(8) -0.0008(8)
C6 0.0194(10) 0.0179(10) 0.0162(10) 0.0002(8) 0.0058(8) -0.0005(8)
C7 0.0272(11) 0.0212(11) 0.0154(10) 0.0019(8) 0.0050(9) -0.0044(9)
C8 0.0264(11) 0.0191(11) 0.0181(11) 0.0024(8) -0.0054(9) -0.0011(9)
C9 0.0160(10) 0.0248(11) 0.0264(12) -0.0026(9) 0.0002(9) 0.0042(9)
C10 0.0186(10) 0.0209(10) 0.0195(10) -0.0015(8) 0.0051(8) -0.0002(8)
C11 0.0158(9) 0.0166(10) 0.0167(10) 0.0002(8) 0.0044(8) 0.0000(8)
C12 0.0243(10) 0.0253(11) 0.0163(10) -0.0022(8) 0.0067(8) 0.0051(9)
C13 0.0285(12) 0.0154(10) 0.0215(11) -0.0063(8) 0.0030(9) 0.0021(9)
C14 0.0241(11) 0.0134(9) 0.0250(11) 0.0006(8) 0.0050(9) -0.0017(9)
C15 0.0171(9) 0.0173(10) 0.0173(10) 0.0021(8) 0.0057(8) 0.0030(8)
O2S 0.0303(9) 0.0314(10) 0.0170(9) 0.0064(6) -0.0015(7) -0.0105(7)
O1S 0.0283(8) 0.0248(9) 0.0178(8) 0.0055(6) 0.0055(7) 0.0026(7)

loop_
_atom_type_symbol
_atom_type_description
_atom_type_scat_dispersion_real
_atom_type_scat_dispersion_imag
_atom_type_scat_source
C C 0.0033 0.0016 'International Tables Vol C Tables 4.2.6.8 and 6.1.1.4'
H H 0.0000 0.0000 'International Tables Vol C Tables 4.2.6.8 and 6.1.1.4'
N N 0.0061 0.0033 'International Tables Vol C Tables 4.2.6.8 and 6.1.1.4'
S S 0.1246 0.1234 'International Tables Vol C Tables 4.2.6.8 and 6.1.1.4'
Cd Cd -0.8075 1.2024 'International Tables Vol C Tables 4.2.6.8 and 6.1.1.4'
O O 0.0106 0.0060 'International Tables Vol C Tables 4.2.6.8 and 6.1.1.4'

loop_
_geom_angle_atom_site_label_1
_geom_angle_atom_site_label_2
_geom_angle_atom_site_label_3
_geom_angle
_geom_angle_site_symmetry_1
_geom_angle_site_symmetry_3
_geom_angle_publ_flag
O1 Cd1 O1 180.00(3) . 3_665 ?
O1 Cd1 N1 89.00(5) . . ?
O1 Cd1 N1 91.00(5) 3_665 . ?
O1 Cd1 N1 91.00(5) . 3_665 ?
O1 Cd1 N1 89.00(5) 3_665 3_665 ?
N1 Cd1 N1 180.0 . 3_665 ?
O1 Cd1 O5 86.42(5) . . ?
O1 Cd1 O5 93.58(5) 3_665 . ?
N1 Cd1 O5 87.18(5) . . ?
N1 Cd1 O5 92.82(5) 3_665 . ?
O1 Cd1 O5 93.58(5) . 3_665 ?
O1 Cd1 O5 86.42(5) 3_665 3_665 ?
N1 Cd1 O5 92.82(5) . 3_665 ?
N1 Cd1 O5 87.17(5) 3_665 3_665 ?
O5 Cd1 O5 180.0 . 3_665 ?
O2 Cd2 O2 180.0 3_765 . ?
O2 Cd2 N2 91.20(5) 3_765 . ?
O2 Cd2 N2 88.80(5) . . ?
O2 Cd2 N2 88.80(5) 3_765 3_765 ?
O2 Cd2 N2 91.20(5) . 3_765 ?
N2 Cd2 N2 179.999(2) . 3_765 ?
O2 Cd2 N3 81.64(5) 3_765 3_765 ?
O2 Cd2 N3 98.36(5) . 3_765 ?
N2 Cd2 N3 88.56(5) . 3_765 ?
N2 Cd2 N3 91.44(5) 3_765 3_765 ?
O2 Cd2 N3 98.37(5) 3_765 . ?
O2 Cd2 N3 81.63(5) . . ?
N2 Cd2 N3 91.44(5) . . ?
N2 Cd2 N3 88.56(5) 3_765 . ?
N3 Cd2 N3 180.00(7) 3_765 . ?
O4 S1 O3 110.93(8) . . ?
O4 S1 O2 109.84(9) . . ?
O3 S1 O2 110.32(8) . . ?
O4 S1 O1 109.32(8) . . ?
O3 S1 O1 109.86(8) . . ?
O2 S1 O1 106.47(8) . . ?
S1 O1 Cd1 130.23(7) . . ?
S1 O2 Cd2 141.96(9) . . ?
Cd1 O5 H1O 124.4(18) . . ?
Cd1 O5 H2O 98.5(17) . . ?
H1O O5 H2O 107(2) . . ?
C1 N1 C5 117.92(17) . . ?
C1 N1 Cd1 122.22(13) . . ?
C5 N1 Cd1 119.85(13) . . ?
C10 N2 C6 117.91(17) . . ?
C10 N2 Cd2 120.36(13) . . ?
C6 N2 Cd2 121.53(13) . . ?
C15 N3 C11 117.74(17) . . ?
C15 N3 Cd2 121.24(12) . . ?
C11 N3 Cd2 121.00(12) . . ?
N1 C1 C2 122.82(18) . . ?
N1 C1 H1 118.6 . . ?
C2 C1 H1 118.6 . . ?
C1 C2 C3 118.96(18) . . ?
C1 C2 H2 120.5 . . ?
C3 C2 H2 120.5 . . ?
C4 C3 C2 118.68(18) . . ?
C4 C3 H3 120.7 . . ?
C2 C3 H3 120.7 . . ?
C3 C4 C5 119.06(19) . . ?
C3 C4 H4 120.5 . . ?
C5 C4 H4 120.5 . . ?
N1 C5 C4 122.55(18) . . ?
N1 C5 H5 118.7 . . ?
C4 C5 H5 118.7 . . ?
N2 C6 C7 122.42(19) . . ?
N2 C6 H6 118.8 . . ?
C7 C6 H6 118.8 . . ?
C8 C7 C6 119.29(19) . . ?
C8 C7 H7 120.4 . . ?
C6 C7 H7 120.4 . . ?
C7 C8 C9 118.65(19) . . ?
C7 C8 H8 120.7 . . ?
C9 C8 H8 120.7 . . ?
C8 C9 C10 118.95(19) . . ?
C8 C9 H9 120.5 . . ?
C10 C9 H9 120.5 . . ?
N2 C10 C9 122.74(19) . . ?
N2 C10 H10 118.6 . . ?
C9 C10 H10 118.6 . . ?
N3 C11 C12 122.40(18) . . ?
N3 C11 H11 118.8 . . ?
C12 C11 H11 118.8 . . ?
C13 C12 C11 119.25(19) . . ?
C13 C12 H12 120.4 . . ?
C11 C12 H12 120.4 . . ?
C14 C13 C12 118.55(19) . . ?
C14 C13 H13 120.7 . . ?
C12 C13 H13 120.7 . . ?
C13 C14 C15 119.20(19) . . ?
C13 C14 H14 120.4 . . ?
C15 C14 H14 120.4 . . ?
N3 C15 C14 122.85(18) . . ?
N3 C15 H15 118.6 . . ?
C14 C15 H15 118.6 . . ?
H5O O2S H6O 104(3) . . ?
H4O O1S H3O 103(3) . . ?

loop_
_geom_bond_atom_site_label_1
_geom_bond_atom_site_label_2
_geom_bond_distance
_geom_bond_site_symmetry_2
_geom_bond_publ_flag
Cd1 O1 2.2886(13) . ?
Cd1 O1 2.2887(13) 3_665 ?
Cd1 N1 2.3048(16) . ?
Cd1 N1 2.3048(16) 3_665 ?
Cd1 O5 2.3323(14) . ?
Cd1 O5 2.3323(14) 3_665 ?
Cd2 O2 2.2671(13) 3_765 ?
Cd2 O2 2.2672(13) . ?
Cd2 N2 2.3174(15) . ?
Cd2 N2 2.3174(15) 3_765 ?
Cd2 N3 2.4005(16) 3_765 ?
Cd2 N3 2.4005(16) . ?
S1 O4 1.4617(14) . ?
S1 O3 1.4630(13) . ?
S1 O2 1.4720(14) . ?
S1 O1 1.4954(13) . ?
O5 H1O 0.83(3) . ?
O5 H2O 0.85(3) . ?
N1 C1 1.343(2) . ?
N1 C5 1.345(2) . ?
N2 C10 1.339(3) . ?
N2 C6 1.344(2) . ?
N3 C15 1.334(2) . ?
N3 C11 1.350(2) . ?
C1 C2 1.379(3) . ?
C1 H1 0.9500 . ?
C2 C3 1.387(3) . ?
C2 H2 0.9500 . ?
C3 C4 1.383(3) . ?
C3 H3 0.9500 . ?
C4 C5 1.384(3) . ?
C4 H4 0.9500 . ?
C5 H5 0.9500 . ?
C6 C7 1.379(3) . ?
C6 H6 0.9500 . ?
C7 C8 1.379(3) . ?
C7 H7 0.9500 . ?
C8 C9 1.380(3) . ?
C8 H8 0.9500 . ?
C9 C10 1.382(3) . ?
C9 H9 0.9500 . ?
C10 H10 0.9500 . ?
C11 C12 1.382(3) . ?
C11 H11 0.9500 . ?
C12 C13 1.379(3) . ?
C12 H12 0.9500 . ?
C13 C14 1.378(3) . ?
C13 H13 0.9500 . ?
C14 C15 1.383(3) . ?
C14 H14 0.9500 . ?
C15 H15 0.9500 . ?
O2S H5O 0.83(3) . ?
O2S H6O 0.87(3) . ?
O1S H4O 0.88(3) . ?
O1S H3O 0.82(3) . ?

loop_
_geom_hbond_atom_site_label_D
_geom_hbond_atom_site_label_H
_geom_hbond_atom_site_label_A
_geom_hbond_distance_DH
_geom_hbond_distance_HA
_geom_hbond_distance_DA
_geom_hbond_angle_DHA
_geom_hbond_site_symmetry_A
O5 H2O S1 0.85(3) 2.92(3) 3.6093(16) 139(2) 3_665
O5 H2O O3 0.85(3) 1.86(3) 2.691(2) 164(2) 3_665
O1S H3O S1 0.82(3) 2.97(3) 3.6922(16) 148(2) .
O1S H3O O4 0.82(3) 1.93(3) 2.732(2) 166(3) .
O2S H6O S1 0.87(3) 2.81(3) 3.5440(18) 143(3) 2_645
O2S H6O O1 0.87(3) 1.91(3) 2.781(2) 174(3) 2_645
O2S H5O O1S 0.83(3) 2.02(3) 2.835(2) 169(3) .
O1S H4O O2S 0.88(3) 1.95(3) 2.783(2) 158(3) 2_655
O5 H1O O1S 0.83(3) 1.99(3) 2.811(2) 174(3) 2_655

loop_
_geom_torsion_atom_site_label_1
_geom_torsion_atom_site_label_2
_geom_torsion_atom_site_label_3
_geom_torsion_atom_site_label_4
_geom_torsion
_geom_torsion_site_symmetry_1
_geom_torsion_site_symmetry_2
_geom_torsion_site_symmetry_3
_geom_torsion_site_symmetry_4
_geom_torsion_publ_flag
O4 S1 O1 Cd1 -120.34(10) . . . . ?
O3 S1 O1 Cd1 1.60(13) . . . . ?
O2 S1 O1 Cd1 121.06(10) . . . . ?
O1 Cd1 O1 S1 55(24) 3_665 . . . ?
N1 Cd1 O1 S1 84.17(11) . . . . ?
N1 Cd1 O1 S1 -95.83(11) 3_665 . . . ?
O5 Cd1 O1 S1 171.40(11) . . . . ?
O5 Cd1 O1 S1 -8.60(11) 3_665 . . . ?
O4 S1 O2 Cd2 80.61(15) . . . . ?
O3 S1 O2 Cd2 -41.97(17) . . . . ?
O1 S1 O2 Cd2 -161.13(13) . . . . ?
O2 Cd2 O2 S1 79(3) 3_765 . . . ?
N2 Cd2 O2 S1 -102.31(15) . . . . ?
N2 Cd2 O2 S1 77.69(15) 3_765 . . . ?
N3 Cd2 O2 S1 -13.94(15) 3_765 . . . ?
N3 Cd2 O2 S1 166.06(15) . . . . ?
O1 Cd1 N1 C1 -153.38(15) . . . . ?
O1 Cd1 N1 C1 26.62(15) 3_665 . . . ?
N1 Cd1 N1 C1 -52(4) 3_665 . . . ?
O5 Cd1 N1 C1 120.15(15) . . . . ?
O5 Cd1 N1 C1 -59.85(15) 3_665 . . . ?
O1 Cd1 N1 C5 27.46(14) . . . . ?
O1 Cd1 N1 C5 -152.55(14) 3_665 . . . ?
N1 Cd1 N1 C5 129(4) 3_665 . . . ?
O5 Cd1 N1 C5 -59.01(14) . . . . ?
O5 Cd1 N1 C5 120.99(14) 3_665 . . . ?
O2 Cd2 N2 C10 -24.37(15) 3_765 . . . ?
O2 Cd2 N2 C10 155.63(15) . . . . ?
N2 Cd2 N2 C10 -20(4) 3_765 . . . ?
N3 Cd2 N2 C10 57.23(15) 3_765 . . . ?
N3 Cd2 N2 C10 -122.77(15) . . . . ?
O2 Cd2 N2 C6 160.80(14) 3_765 . . . ?
O2 Cd2 N2 C6 -19.20(14) . . . . ?
N2 Cd2 N2 C6 165(4) 3_765 . . . ?
N3 Cd2 N2 C6 -117.60(15) 3_765 . . . ?
N3 Cd2 N2 C6 62.40(15) . . . . ?
O2 Cd2 N3 C15 18.93(15) 3_765 . . . ?
O2 Cd2 N3 C15 -161.07(15) . . . . ?
N2 Cd2 N3 C15 110.36(14) . . . . ?
N2 Cd2 N3 C15 -69.64(14) 3_765 . . . ?
N3 Cd2 N3 C15 136(37) 3_765 . . . ?
O2 Cd2 N3 C11 -159.80(14) 3_765 . . . ?
O2 Cd2 N3 C11 20.21(14) . . . . ?
N2 Cd2 N3 C11 -68.37(14) . . . . ?
N2 Cd2 N3 C11 111.63(14) 3_765 . . . ?
N3 Cd2 N3 C11 -43(37) 3_765 . . . ?
C5 N1 C1 C2 -0.1(3) . . . . ?
Cd1 N1 C1 C2 -179.32(15) . . . . ?
N1 C1 C2 C3 0.6(3) . . . . ?
C1 C2 C3 C4 -0.2(3) . . . . ?
C2 C3 C4 C5 -0.5(3) . . . . ?
C1 N1 C5 C4 -0.7(3) . . . . ?
Cd1 N1 C5 C4 178.53(15) . . . . ?
C3 C4 C5 N1 1.0(3) . . . . ?
C10 N2 C6 C7 0.0(3) . . . . ?
Cd2 N2 C6 C7 174.97(15) . . . . ?
N2 C6 C7 C8 -1.6(3) . . . . ?
C6 C7 C8 C9 1.9(3) . . . . ?
C7 C8 C9 C10 -0.7(3) . . . . ?
C6 N2 C10 C9 1.3(3) . . . . ?
Cd2 N2 C10 C9 -173.74(15) . . . . ?
C8 C9 C10 N2 -0.9(3) . . . . ?
C15 N3 C11 C12 -0.4(3) . . . . ?
Cd2 N3 C11 C12 178.41(14) . . . . ?
N3 C11 C12 C13 0.3(3) . . . . ?
C11 C12 C13 C14 -0.4(3) . . . . ?
C12 C13 C14 C15 0.5(3) . . . . ?
C11 N3 C15 C14 0.5(3) . . . . ?
Cd2 N3 C15 C14 -178.28(14) . . . . ?
C13 C14 C15 N3 -0.6(3) . . . . ?
